data_4114304
loop_
_publ_author_name
'Subramanian Karur'
'S. R. S. Saibabu Kotti'
'Xin Xu'
'John F. Cannon'
'Allan Headley'
'Guigen Li'

_publ_section_title
;
 A Catalytic Reaction of Alkynes via Multiple-Site Functionalization
;
_journal_name_full 'Journal of the American Chemical Society'
_journal_page_first 13340
_journal_page_last 13341
_journal_paper_doi 10.1021/ja0304188
_journal_volume 125
_journal_year 2003
_chemical_formula_moiety 'C15 H13 Cl2 N O2 S'
_chemical_formula_sum 'C15 H13 Cl2 N O2 S'
_chemical_formula_weight 342.22
_chemical_name_systematic
; 

 ? 

;
_space_group_IT_number 61
_symmetry_cell_setting orthorhombic
_symmetry_space_group_name_Hall '-P 2ac 2ab'
_symmetry_space_group_name_H-M 'P b c a'
_atom_sites_solution_hydrogens geom
_atom_sites_solution_primary direct
_atom_sites_solution_secondary difmap
_audit_creation_method SHELXL-97
_cell_angle_alpha 90.00
_cell_angle_beta 90.00
_cell_angle_gamma 90.00
_cell_formula_units_Z 8
_cell_length_a 16.4042(13)
_cell_length_b 9.1502(11)
_cell_length_c 21.1802(15)
_cell_measurement_reflns_used 92
_cell_measurement_temperature 296(2)
_cell_measurement_theta_max 11.94
_cell_measurement_theta_min 5.43
_cell_volume 3179.2(5)
_computing_cell_refinement 'Bruker XSCANS'
_computing_data_collection 'Bruker XSCANS'
_computing_data_reduction 'Bruker SHELXTL'
_computing_molecular_graphics 'Bruker SHELXTL'
_computing_publication_material 'Bruker SHELXTL'
_computing_structure_refinement 'SHELXL-97 (Sheldrick, 1997)'
_computing_structure_solution 'SHELXS-97 (Sheldrick, 1990)'
_diffrn_ambient_temperature 296(2)
_diffrn_measured_fraction_theta_full 0.998
_diffrn_measured_fraction_theta_max 0.998
_diffrn_measurement_device_type 'Bruker P4'
_diffrn_measurement_method '2\q/\w scans'
_diffrn_radiation_monochromator graphite
_diffrn_radiation_source 'fine-focus sealed tube'
_diffrn_radiation_type MoK\a
_diffrn_radiation_wavelength 0.71073
_diffrn_reflns_av_R_equivalents 0.0318
_diffrn_reflns_av_sigmaI/netI 0.0593
_diffrn_reflns_limit_h_max 19
_diffrn_reflns_limit_h_min -1
_diffrn_reflns_limit_k_max 1
_diffrn_reflns_limit_k_min -10
_diffrn_reflns_limit_l_max 25
_diffrn_reflns_limit_l_min -1
_diffrn_reflns_number 3585
_diffrn_reflns_theta_full 24.99
_diffrn_reflns_theta_max 24.99
_diffrn_reflns_theta_min 2.29
_diffrn_standards_interval_count 97
_diffrn_standards_number 3
_exptl_absorpt_coefficient_mu 0.542
_exptl_absorpt_correction_type none
_exptl_crystal_colour COLORLESS
_exptl_crystal_density_diffrn 1.430
_exptl_crystal_density_meas 0
_exptl_crystal_description PLATE
_exptl_crystal_F_000 1408
_exptl_crystal_size_max 0.70
_exptl_crystal_size_mid 0.38
_exptl_crystal_size_min 0.08
_refine_diff_density_max 0.328
_refine_diff_density_min -0.368
_refine_diff_density_rms 0.047
_refine_ls_extinction_method none
_refine_ls_goodness_of_fit_ref 1.019
_refine_ls_hydrogen_treatment mixed
_refine_ls_matrix_type full
_refine_ls_number_parameters 194
_refine_ls_number_reflns 2796
_refine_ls_number_restraints 0
_refine_ls_restrained_S_all 1.019
_refine_ls_R_factor_all 0.0939
_refine_ls_R_factor_gt 0.0511
_refine_ls_shift/su_max 0.006
_refine_ls_shift/su_mean 0.001
_refine_ls_structure_factor_coef Fsqd
_refine_ls_weighting_details 'calc w=1/[\s^2^(Fo^2^)+(0.0532P)^2^+1.1477P] where P=(Fo^2^+2Fc^2^)/3'
_refine_ls_weighting_scheme calc
_refine_ls_wR_factor_gt 0.1132
_refine_ls_wR_factor_ref 0.1330
_reflns_number_gt 1766
_reflns_number_total 2796
_reflns_threshold_expression >2sigma(I)
_cod_data_source_file ja0304188.cif
_cod_data_source_block li403a
_cod_database_code 4114304

loop_
_symmetry_equiv_pos_as_xyz
'x, y, z'
'-x+1/2, -y, z+1/2'
'-x, y+1/2, -z+1/2'
'x+1/2, -y+1/2, -z'
'-x, -y, -z'
'x-1/2, y, -z-1/2'
'x, -y-1/2, z-1/2'
'-x-1/2, y-1/2, z'

loop_
_atom_site_label
_atom_site_type_symbol
_atom_site_fract_x
_atom_site_fract_y
_atom_site_fract_z
_atom_site_U_iso_or_equiv
_atom_site_adp_type
_atom_site_occupancy
_atom_site_symmetry_multiplicity
_atom_site_calc_flag
_atom_site_refinement_flags
C1 C 0.92139(19) 0.4865(4) 0.34235(17) 0.0537(9) Uani 1 1 d .
C2 C 0.9134(2) 0.6281(4) 0.3649(2) 0.0638(10) Uani 1 1 d .
H2 H 0.9140 0.6450 0.4082 0.077 Uiso 1 1 calc R
C3 C 0.9046(2) 0.7432(5) 0.3241(3) 0.0772(12) Uani 1 1 d .
H3 H 0.8987 0.8375 0.3399 0.093 Uiso 1 1 calc R
C4 C 0.9043(3) 0.7199(5) 0.2604(3) 0.0825(13) Uani 1 1 d .
H4 H 0.8992 0.7984 0.2328 0.099 Uiso 1 1 calc R
C5 C 0.9119(3) 0.5793(5) 0.2368(2) 0.0853(13) Uani 1 1 d .
H5 H 0.9109 0.5631 0.1935 0.102 Uiso 1 1 calc R
C6 C 0.9207(2) 0.4641(5) 0.27773(19) 0.0725(11) Uani 1 1 d .
H6 H 0.9263 0.3699 0.2618 0.087 Uiso 1 1 calc R
C7 C 0.9337(2) 0.3629(4) 0.38553(16) 0.0540(9) Uani 1 1 d .
C8 C 0.8896(2) 0.2418(4) 0.39103(15) 0.0494(8) Uani 1 1 d .
C9 C 0.8109(2) 0.2267(4) 0.35710(18) 0.0603(9) Uani 1 1 d .
H9A H 0.7946 0.3213 0.3407 0.072 Uiso 1 1 calc R
H9B H 0.7693 0.1943 0.3865 0.072 Uiso 1 1 calc R
C10 C 0.8319(2) 0.1353(4) 0.53538(15) 0.0530(9) Uani 1 1 d .
C11 C 0.7509(2) 0.1699(5) 0.54294(18) 0.0712(11) Uani 1 1 d .
H11 H 0.7118 0.1322 0.5157 0.085 Uiso 1 1 calc R
C12 C 0.7287(3) 0.2616(6) 0.5917(2) 0.0868(14) Uani 1 1 d .
H12 H 0.6742 0.2866 0.5970 0.104 Uiso 1 1 calc R
C13 C 0.7853(3) 0.3154(5) 0.63198(19) 0.0861(14) Uani 1 1 d .
H13 H 0.7692 0.3767 0.6647 0.103 Uiso 1 1 calc R
C14 C 0.8660(3) 0.2804(6) 0.6249(2) 0.0871(14) Uani 1 1 d .
H14 H 0.9045 0.3171 0.6530 0.105 Uiso 1 1 calc R
C15 C 0.8897(2) 0.1915(5) 0.57641(19) 0.0734(12) Uani 1 1 d .
H15 H 0.9445 0.1687 0.5710 0.088 Uiso 1 1 calc R
Cl1 Cl 0.81824(8) 0.09913(13) 0.29352(5) 0.0905(4) Uani 1 1 d .
Cl2 Cl 1.02188(8) 0.37999(13) 0.43163(6) 0.0975(5) Uani 1 1 d .
N1 N 0.9177(2) 0.1191(3) 0.42560(14) 0.0532(8) Uani 1 1 d .
O1 O 0.91936(15) -0.0853(2) 0.49801(13) 0.0662(7) Uani 1 1 d .
O2 O 0.79200(15) -0.0293(3) 0.44124(12) 0.0669(7) Uani 1 1 d .
S1 S 0.86285(5) 0.01976(10) 0.47384(4) 0.0542(3) Uani 1 1 d .
H1 H 0.9629(19) 0.123(3) 0.4386(13) 0.030(9) Uiso 1 1 d .

loop_
_atom_site_aniso_label
_atom_site_aniso_U_11
_atom_site_aniso_U_22
_atom_site_aniso_U_33
_atom_site_aniso_U_23
_atom_site_aniso_U_13
_atom_site_aniso_U_12
C1 0.0420(18) 0.052(2) 0.067(2) 0.0107(19) -0.0005(16) 0.0067(16)
C2 0.058(2) 0.056(2) 0.077(3) 0.004(2) -0.0042(19) -0.0008(19)
C3 0.069(3) 0.053(2) 0.110(4) 0.009(3) -0.010(3) 0.005(2)
C4 0.073(3) 0.067(3) 0.107(4) 0.032(3) -0.003(3) 0.004(2)
C5 0.097(3) 0.085(3) 0.074(3) 0.019(3) 0.005(3) 0.015(3)
C6 0.085(3) 0.060(2) 0.072(3) 0.007(2) 0.005(2) 0.016(2)
C7 0.048(2) 0.056(2) 0.058(2) 0.0038(18) -0.0049(17) 0.0044(17)
C8 0.0469(18) 0.0504(19) 0.0509(18) 0.0023(18) 0.0010(17) 0.0067(17)
C9 0.055(2) 0.056(2) 0.069(2) 0.0104(19) -0.0065(19) 0.0046(19)
C10 0.0472(19) 0.060(2) 0.0521(19) 0.0139(18) -0.0037(17) -0.0019(17)
C11 0.052(2) 0.099(3) 0.063(2) -0.006(2) -0.011(2) 0.006(2)
C12 0.061(3) 0.129(4) 0.071(3) -0.009(3) -0.007(2) 0.025(3)
C13 0.089(3) 0.111(4) 0.058(2) -0.010(3) 0.001(2) 0.013(3)
C14 0.077(3) 0.120(4) 0.064(3) -0.019(3) -0.008(2) -0.009(3)
C15 0.049(2) 0.102(3) 0.070(2) -0.003(3) -0.005(2) -0.009(2)
Cl1 0.1206(10) 0.0775(7) 0.0734(7) -0.0027(6) -0.0329(7) 0.0054(7)
Cl2 0.0865(8) 0.0776(8) 0.1285(10) 0.0337(7) -0.0499(7) -0.0206(6)
N1 0.0418(18) 0.0554(19) 0.0625(19) 0.0123(15) -0.0030(15) 0.0032(15)
O1 0.0624(15) 0.0522(14) 0.0842(16) 0.0215(14) 0.0009(13) 0.0065(13)
O2 0.0614(15) 0.0682(16) 0.0710(15) 0.0000(14) -0.0074(13) -0.0153(14)
S1 0.0500(5) 0.0520(5) 0.0605(5) 0.0090(5) -0.0024(4) -0.0021(4)

loop_
_atom_type_symbol
_atom_type_description
_atom_type_scat_dispersion_real
_atom_type_scat_dispersion_imag
_atom_type_scat_source
C C 0.0033 0.0016 'International Tables Vol C Tables 4.2.6.8 and 6.1.1.4'
H H 0.0000 0.0000 'International Tables Vol C Tables 4.2.6.8 and 6.1.1.4'
N N 0.0061 0.0033 'International Tables Vol C Tables 4.2.6.8 and 6.1.1.4'
O O 0.0106 0.0060 'International Tables Vol C Tables 4.2.6.8 and 6.1.1.4'
S S 0.1246 0.1234 'International Tables Vol C Tables 4.2.6.8 and 6.1.1.4'
Cl Cl 0.1484 0.1585 'International Tables Vol C Tables 4.2.6.8 and 6.1.1.4'

loop_
_geom_angle_atom_site_label_1
_geom_angle_atom_site_label_2
_geom_angle_atom_site_label_3
_geom_angle
C6 C1 C2 118.5(4)
C6 C1 C7 120.2(3)
C2 C1 C7 121.2(3)
C3 C2 C1 120.8(4)
C4 C3 C2 120.2(4)
C3 C4 C5 120.0(4)
C6 C5 C4 119.7(4)
C5 C6 C1 120.8(4)
C8 C7 C1 128.5(3)
C8 C7 Cl2 118.3(3)
C1 C7 Cl2 113.1(3)
C7 C8 N1 122.0(3)
C7 C8 C9 120.5(3)
N1 C8 C9 117.4(3)
C8 C9 Cl1 111.5(2)
C11 C10 C15 120.2(4)
C11 C10 S1 120.4(3)
C15 C10 S1 119.4(3)
C10 C11 C12 118.8(4)
C13 C12 C11 120.8(4)
C12 C13 C14 120.6(4)
C15 C14 C13 119.7(4)
C14 C15 C10 119.8(4)
C8 N1 S1 125.7(3)
O2 S1 O1 119.37(16)
O2 S1 N1 108.73(16)
O1 S1 N1 103.91(16)
O2 S1 C10 108.29(16)
O1 S1 C10 109.10(16)
N1 S1 C10 106.75(16)

loop_
_geom_bond_atom_site_label_1
_geom_bond_atom_site_label_2
_geom_bond_distance
C1 C6 1.384(5)
C1 C2 1.387(5)
C1 C7 1.468(5)
C2 C3 1.369(5)
C3 C4 1.367(6)
C4 C5 1.385(6)
C5 C6 1.372(5)
C7 C8 1.329(5)
C7 Cl2 1.752(3)
C8 N1 1.417(4)
C8 C9 1.484(4)
C9 Cl1 1.786(4)
C10 C11 1.375(5)
C10 C15 1.386(5)
C10 S1 1.754(4)
C11 C12 1.380(5)
C12 C13 1.353(6)
C13 C14 1.371(6)
C14 C15 1.367(6)
N1 S1 1.637(3)
O1 S1 1.430(2)
O2 S1 1.424(2)

loop_
_cod_related_entry_id
_cod_related_entry_database
_cod_related_entry_code
1 ChemSpider 4910203
